data_7246692
loop_
_publ_author_name
'Wu, Xue'
'Li, Ding'
'Xu, Lei'
'Jiang, Yu-Fei'
'Zhao, Yue'
'Zhao, Jing'

_publ_section_title
;
 Construction of Cd(ii)-based metal--organic frameworks incorporating
 SiF62&#x2212; as fluorescence sensors for arginine
;
_journal_issue 21
_journal_name_full CrystEngComm
_journal_page_first 3222
_journal_page_last 3228
_journal_paper_doi 10.1039/D3CE00302G
_journal_volume 25
_journal_year 2023
_chemical_formula_sum 'C24 H20 Cd F6 N8 Si'
_chemical_formula_weight 674.97
_space_group_crystal_system monoclinic
_space_group_IT_number 15
_space_group_name_Hall '-C 2yc'
_space_group_name_H-M_alt 'C 1 2/c 1'
_atom_sites_solution_hydrogens geom
_audit_creation_method SHELXL-2018/3
_audit_update_record
;
2023-03-17 deposited with the CCDC.	2023-04-27 downloaded from the CCDC.
;
_cell_angle_alpha 90
_cell_angle_beta 97.672(8)
_cell_angle_gamma 90
_cell_formula_units_Z 4
_cell_length_a 19.017(4)
_cell_length_b 10.115(2)
_cell_length_c 13.080(3)
_cell_measurement_reflns_used 6128
_cell_measurement_temperature 296(2)
_cell_measurement_theta_max 27.52
_cell_measurement_theta_min 2.29
_cell_volume 2493.5(9)
_computing_cell_refinement 'Bruker SAINT'
_computing_data_collection 'Bruker APEX2'
_computing_data_reduction 'Bruker SAINT'
_computing_molecular_graphics 'Bruker SHELXTL'
_computing_publication_material 'Bruker SHELXTL'
_computing_structure_refinement 'SHELXL-2018/3 (Sheldrick, 2018)'
_computing_structure_solution 'SHELXT 2014/5 (Sheldrick, 2014)'
_diffrn_ambient_temperature 296(2)
_diffrn_measured_fraction_theta_full 0.997
_diffrn_measured_fraction_theta_max 0.992
_diffrn_measurement_device_type 'Bruker APEX-II CCD'
_diffrn_measurement_method '\f and \w scans'
_diffrn_radiation_type MoK\a
_diffrn_radiation_wavelength 0.71073
_diffrn_reflns_av_R_equivalents 0.0398
_diffrn_reflns_av_unetI/netI 0.0334
_diffrn_reflns_Laue_measured_fraction_full 0.997
_diffrn_reflns_Laue_measured_fraction_max 0.992
_diffrn_reflns_limit_h_max 22
_diffrn_reflns_limit_h_min -24
_diffrn_reflns_limit_k_max 13
_diffrn_reflns_limit_k_min -12
_diffrn_reflns_limit_l_max 17
_diffrn_reflns_limit_l_min -17
_diffrn_reflns_number 11525
_diffrn_reflns_point_group_measured_fraction_full 0.997
_diffrn_reflns_point_group_measured_fraction_max 0.992
_diffrn_reflns_theta_full 25.242
_diffrn_reflns_theta_max 27.531
_diffrn_reflns_theta_min 2.690
_exptl_absorpt_coefficient_mu 1.002
_exptl_absorpt_correction_type none
_exptl_crystal_density_diffrn 1.798
_exptl_crystal_description block
_exptl_crystal_F_000 1344
_refine_diff_density_max 0.783
_refine_diff_density_min -0.505
_refine_diff_density_rms 0.079
_refine_ls_extinction_method none
_refine_ls_goodness_of_fit_ref 1.017
_refine_ls_hydrogen_treatment constr
_refine_ls_matrix_type full
_refine_ls_number_parameters 183
_refine_ls_number_reflns 2847
_refine_ls_number_restraints 0
_refine_ls_restrained_S_all 1.017
_refine_ls_R_factor_all 0.0404
_refine_ls_R_factor_gt 0.0328
_refine_ls_shift/su_max 0.000
_refine_ls_shift/su_mean 0.000
_refine_ls_structure_factor_coef Fsqd
_refine_ls_weighting_details 'w=1/[\s^2^(Fo^2^)+(0.1000P)^2^+0.5000P] where P=(Fo^2^+2Fc^2^)/3'
_refine_ls_weighting_scheme calc
_refine_ls_wR_factor_gt 0.1134
_refine_ls_wR_factor_ref 0.1293
_reflns_Friedel_coverage 0.000
_reflns_number_gt 2407
_reflns_number_total 2847
_reflns_threshold_expression 'I > 2\s(I)'
_cod_data_source_file d3ce00302g2.cif
_cod_data_source_block t_a
_cod_depositor_comments 'Adding full bibliography for 7246692--7246693.cif.'
_cod_original_sg_symbol_H-M 'C 2/c'
_cod_database_code 7246692
_shelx_shelxl_version_number 2018/3
_shelx_space_group_comment
;
The symmetry employed for this shelxl refinement is uniquely defined
by the following loop, which should always be used as a source of
symmetry information in preference to the above space-group names.
They are only intended as comments.
;

loop_
_space_group_symop_operation_xyz
'x, y, z'
'-x, y, -z+1/2'
'x+1/2, y+1/2, z'
'-x+1/2, y+1/2, -z+1/2'
'-x, -y, -z'
'x, -y, z-1/2'
'-x+1/2, -y+1/2, -z'
'x+1/2, -y+1/2, z-1/2'

loop_
_atom_site_label
_atom_site_type_symbol
_atom_site_fract_x
_atom_site_fract_y
_atom_site_fract_z
_atom_site_U_iso_or_equiv
_atom_site_adp_type
_atom_site_occupancy
_atom_site_site_symmetry_order
_atom_site_calc_flag
_atom_site_refinement_flags_posn
_atom_site_refinement_flags_adp
_atom_site_refinement_flags_occupancy
_atom_site_disorder_assembly
_atom_site_disorder_group
Cd1 Cd 0.500000 0.500000 0.500000 0.03105(15) Uani 1 2 d S . P . .
Si1 Si 0.500000 0.71161(10) 0.750000 0.0357(3) Uani 1 2 d S T P . .
F1 F 0.49272(12) 0.5929(2) 0.65871(15) 0.0600(5) Uani 1 1 d . . . . .
F2 F 0.58760(12) 0.7095(3) 0.75021(17) 0.0758(8) Uani 1 1 d . . . . .
N2 N 0.90917(12) 0.3059(2) 0.18604(17) 0.0350(5) Uani 1 1 d . . . . .
N1 N 0.96902(13) 0.1860(2) 0.08618(17) 0.0378(5) Uani 1 1 d . . . . .
N4 N 0.62165(16) 0.4694(3) 0.5300(2) 0.0404(6) Uani 1 1 d . . . . .
N3 N 0.72237(13) 0.4521(3) 0.46447(19) 0.0387(5) Uani 1 1 d . . . . .
F3 F 0.51023(18) 0.8256(3) 0.84116(19) 0.0929(9) Uani 1 1 d . . . . .
C4 C 0.86298(14) 0.3414(3) 0.25890(19) 0.0346(5) Uani 1 1 d . . . . .
C5 C 0.80938(16) 0.2554(3) 0.2785(2) 0.0384(6) Uani 1 1 d . . . . .
H5 H 0.804161 0.174154 0.245083 0.046 Uiso 1 1 calc R U . . .
C1 C 0.92972(15) 0.1824(3) 0.1618(2) 0.0382(6) Uani 1 1 d . . . . .
H1 H 0.917639 0.105479 0.194352 0.046 Uiso 1 1 calc R U . . .
C10 C 0.65439(14) 0.4105(3) 0.4598(2) 0.0388(6) Uani 1 1 d . . . . .
H10 H 0.633422 0.348244 0.413059 0.047 Uiso 1 1 calc R U . . .
C6 C 0.76387(16) 0.2912(3) 0.3477(2) 0.0389(6) Uani 1 1 d . . . . .
H6 H 0.728579 0.233166 0.362167 0.047 Uiso 1 1 calc R U . . .
C7 C 0.77091(14) 0.4141(3) 0.3956(2) 0.0372(6) Uani 1 1 d . . . . .
C8 C 0.87096(17) 0.4626(3) 0.3074(3) 0.0424(7) Uani 1 1 d . . . . .
H8 H 0.907327 0.519171 0.294594 0.051 Uiso 1 1 calc R U . . .
C11 C 0.67141(17) 0.5532(3) 0.5829(2) 0.0443(7) Uani 1 1 d . . . . .
H11 H 0.663417 0.607633 0.637499 0.053 Uiso 1 1 calc R U . . .
C9 C 0.8240(2) 0.4998(2) 0.3759(3) 0.0403(8) Uani 1 1 d . . . . .
H9 H 0.828457 0.581908 0.408053 0.048 Uiso 1 1 calc R U . . .
C2 C 0.93843(18) 0.3917(3) 0.1222(2) 0.0460(7) Uani 1 1 d . . . . .
H2 H 0.933912 0.483275 0.120812 0.055 Uiso 1 1 calc R U . . .
C3 C 0.97523(18) 0.3169(3) 0.0615(2) 0.0456(7) Uani 1 1 d . . . . .
H3 H 1.000716 0.349342 0.010980 0.055 Uiso 1 1 calc R U . . .
C12 C 0.73266(18) 0.5440(4) 0.5438(3) 0.0459(7) Uani 1 1 d . . . . .
H12 H 0.774218 0.590274 0.565614 0.055 Uiso 1 1 calc R U . . .

loop_
_atom_site_aniso_label
_atom_site_aniso_U_11
_atom_site_aniso_U_22
_atom_site_aniso_U_33
_atom_site_aniso_U_23
_atom_site_aniso_U_13
_atom_site_aniso_U_12
Cd1 0.0292(2) 0.0331(2) 0.0332(2) 0.00365(8) 0.01299(13) 0.00164(8)
Si1 0.0482(7) 0.0313(5) 0.0288(5) 0.000 0.0094(4) 0.000
F1 0.0753(14) 0.0573(12) 0.0511(11) -0.0232(9) 0.0225(10) -0.0116(10)
F2 0.0452(12) 0.129(2) 0.0538(12) 0.0010(13) 0.0104(9) -0.0137(13)
N2 0.0346(12) 0.0341(11) 0.0379(11) -0.0017(9) 0.0101(9) 0.0064(9)
N1 0.0407(13) 0.0370(12) 0.0380(12) -0.0036(9) 0.0135(10) 0.0013(10)
N4 0.0337(14) 0.0489(12) 0.0388(13) -0.0044(12) 0.0060(11) 0.0055(12)
N3 0.0334(13) 0.0482(14) 0.0353(12) -0.0073(11) 0.0077(9) 0.0024(11)
F3 0.145(3) 0.0682(16) 0.0699(15) -0.0365(13) 0.0294(16) -0.0200(16)
C4 0.0331(14) 0.0378(13) 0.0338(12) -0.0008(10) 0.0079(10) 0.0043(11)
C5 0.0389(16) 0.0359(13) 0.0418(14) -0.0064(11) 0.0102(11) 0.0010(11)
C1 0.0407(15) 0.0345(14) 0.0420(14) -0.0002(11) 0.0151(11) 0.0036(11)
C10 0.0310(14) 0.0462(15) 0.0397(13) -0.0037(12) 0.0067(11) 0.0039(11)
C6 0.0368(15) 0.0399(14) 0.0417(14) -0.0041(12) 0.0120(11) -0.0009(11)
C7 0.0301(13) 0.0444(15) 0.0377(13) -0.0066(11) 0.0062(10) 0.0040(11)
C8 0.0345(16) 0.0412(14) 0.0544(18) -0.0102(15) 0.0170(13) -0.0009(14)
C11 0.0426(17) 0.0514(18) 0.0400(15) -0.0100(14) 0.0097(12) 0.0015(14)
C9 0.0337(18) 0.0410(18) 0.0473(19) -0.0152(11) 0.0103(15) -0.0021(10)
C2 0.0544(19) 0.0340(14) 0.0539(17) 0.0012(13) 0.0230(14) -0.0018(13)
C3 0.0534(19) 0.0412(16) 0.0461(16) 0.0014(12) 0.0216(14) -0.0017(13)
C12 0.0382(17) 0.0549(18) 0.0457(17) -0.0170(16) 0.0094(13) -0.0037(15)

loop_
_atom_type_symbol
_atom_type_description
_atom_type_scat_dispersion_real
_atom_type_scat_dispersion_imag
_atom_type_scat_source
C C 0.0033 0.0016 'International Tables Vol C Tables 4.2.6.8 and 6.1.1.4'
H H 0.0000 0.0000 'International Tables Vol C Tables 4.2.6.8 and 6.1.1.4'
Cd Cd -0.8075 1.2024 'International Tables Vol C Tables 4.2.6.8 and 6.1.1.4'
F F 0.0171 0.0103 'International Tables Vol C Tables 4.2.6.8 and 6.1.1.4'
N N 0.0061 0.0033 'International Tables Vol C Tables 4.2.6.8 and 6.1.1.4'
Si Si 0.0817 0.0704 'International Tables Vol C Tables 4.2.6.8 and 6.1.1.4'

loop_
_geom_angle_atom_site_label_1
_geom_angle_atom_site_label_2
_geom_angle_atom_site_label_3
_geom_angle
_geom_angle_site_symmetry_1
_geom_angle_site_symmetry_3
_geom_angle_publ_flag
F1 Cd1 F1 180.0 5_666 . ?
F1 Cd1 N1 99.08(8) 5_666 8_456 ?
F1 Cd1 N1 80.92(8) . 8_456 ?
F1 Cd1 N1 80.92(8) 5_666 4_655 ?
F1 Cd1 N1 99.08(8) . 4_655 ?
N1 Cd1 N1 180.00(7) 8_456 4_655 ?
F1 Cd1 N4 94.64(9) 5_666 5_666 ?
F1 Cd1 N4 85.36(9) . 5_666 ?
N1 Cd1 N4 82.94(10) 8_456 5_666 ?
N1 Cd1 N4 97.06(10) 4_655 5_666 ?
F1 Cd1 N4 85.36(9) 5_666 . ?
F1 Cd1 N4 94.64(9) . . ?
N1 Cd1 N4 97.06(10) 8_456 . ?
N1 Cd1 N4 82.94(10) 4_655 . ?
N4 Cd1 N4 180.0 5_666 . ?
F3 Si1 F3 91.4(2) 2_656 . ?
F3 Si1 F2 91.79(14) 2_656 . ?
F3 Si1 F2 89.21(15) . . ?
F3 Si1 F2 89.22(15) 2_656 2_656 ?
F3 Si1 F2 91.79(14) . 2_656 ?
F2 Si1 F2 178.6(2) . 2_656 ?
F3 Si1 F1 89.74(13) 2_656 . ?
F3 Si1 F1 177.77(14) . . ?
F2 Si1 F1 88.84(12) . . ?
F2 Si1 F1 90.13(12) 2_656 . ?
F3 Si1 F1 177.77(14) 2_656 2_656 ?
F3 Si1 F1 89.74(13) . 2_656 ?
F2 Si1 F1 90.14(11) . 2_656 ?
F2 Si1 F1 88.84(12) 2_656 2_656 ?
F1 Si1 F1 89.18(16) . 2_656 ?
Si1 F1 Cd1 157.10(12) . . ?
C1 N2 C2 106.7(2) . . ?
C1 N2 C4 127.5(2) . . ?
C2 N2 C4 125.7(2) . . ?
C1 N1 C3 106.2(2) . . ?
C1 N1 Cd1 123.45(18) . 4_645 ?
C3 N1 Cd1 129.48(19) . 4_645 ?
C10 N4 C11 105.7(3) . . ?
C10 N4 Cd1 119.8(2) . . ?
C11 N4 Cd1 127.1(2) . . ?
C10 N3 C12 106.3(2) . . ?
C10 N3 C7 125.7(3) . . ?
C12 N3 C7 127.9(3) . . ?
C8 C4 C5 120.7(3) . . ?
C8 C4 N2 119.4(3) . . ?
C5 C4 N2 119.9(2) . . ?
C6 C5 C4 119.7(3) . . ?
C6 C5 H5 120.1 . . ?
C4 C5 H5 120.1 . . ?
N1 C1 N2 111.0(2) . . ?
N1 C1 H1 124.5 . . ?
N2 C1 H1 124.5 . . ?
N4 C10 N3 111.4(3) . . ?
N4 C10 H10 124.3 . . ?
N3 C10 H10 124.3 . . ?
C5 C6 C7 119.9(3) . . ?
C5 C6 H6 120.0 . . ?
C7 C6 H6 120.0 . . ?
C9 C7 C6 120.4(3) . . ?
C9 C7 N3 120.0(3) . . ?
C6 C7 N3 119.6(3) . . ?
C4 C8 C9 119.5(3) . . ?
C4 C8 H8 120.2 . . ?
C9 C8 H8 120.2 . . ?
C12 C11 N4 109.8(3) . . ?
C12 C11 H11 125.1 . . ?
N4 C11 H11 125.1 . . ?
C7 C9 C8 119.8(3) . . ?
C7 C9 H9 120.1 . . ?
C8 C9 H9 120.1 . . ?
C3 C2 N2 106.6(3) . . ?
C3 C2 H2 126.7 . . ?
N2 C2 H2 126.7 . . ?
C2 C3 N1 109.5(3) . . ?
C2 C3 H3 125.3 . . ?
N1 C3 H3 125.3 . . ?
C11 C12 N3 106.9(3) . . ?
C11 C12 H12 126.6 . . ?
N3 C12 H12 126.6 . . ?

loop_
_geom_bond_atom_site_label_1
_geom_bond_atom_site_label_2
_geom_bond_distance
_geom_bond_site_symmetry_2
_geom_bond_publ_flag
Cd1 F1 2.2996(18) 5_666 ?
Cd1 F1 2.2997(18) . ?
Cd1 N1 2.309(2) 8_456 ?
Cd1 N1 2.309(2) 4_655 ?
Cd1 N4 2.315(3) 5_666 ?
Cd1 N4 2.315(3) . ?
Si1 F3 1.652(2) 2_656 ?
Si1 F3 1.652(2) . ?
Si1 F2 1.666(2) . ?
Si1 F2 1.666(2) 2_656 ?
Si1 F1 1.6860(19) . ?
Si1 F1 1.6861(19) 2_656 ?
N2 C1 1.359(3) . ?
N2 C2 1.373(4) . ?
N2 C4 1.426(3) . ?
N1 C1 1.318(4) . ?
N1 C3 1.372(4) . ?
N4 C10 1.318(4) . ?
N4 C11 1.385(4) . ?
N3 C10 1.353(4) . ?
N3 C12 1.387(4) . ?
N3 C7 1.426(3) . ?
C4 C8 1.379(4) . ?
C4 C5 1.389(4) . ?
C5 C6 1.382(4) . ?
C5 H5 0.9300 . ?
C1 H1 0.9300 . ?
C10 H10 0.9300 . ?
C6 C7 1.391(4) . ?
C6 H6 0.9300 . ?
C7 C9 1.380(5) . ?
C8 C9 1.399(5) . ?
C8 H8 0.9300 . ?
C11 C12 1.336(5) . ?
C11 H11 0.9300 . ?
C9 H9 0.9300 . ?
C2 C3 1.357(4) . ?
C2 H2 0.9300 . ?
C3 H3 0.9300 . ?
C12 H12 0.9300 . ?
